data_7131875
loop_
_publ_author_name
'Demakov, Pavel A.'
'Dybtsev, Danil N.'
'Fedin, Vladimir P.'

_publ_section_title
;
 Diastereoselective guest-shape dependent [2+2]-photodimerization of
 2-cyclopenten-1-one trapped within a metal-organic framework.
;
_journal_name_full 'Chemical communications (Cambridge, England)'
_journal_paper_doi 10.1039/d3cc02162a
_journal_year 2023
_chemical_formula_sum 'C60 H56 Eu2 N2 O20 S6'
_chemical_formula_weight 1621.34
_space_group_crystal_system triclinic
_space_group_IT_number 2
_space_group_name_Hall '-P 1'
_space_group_name_H-M_alt 'P -1'
_atom_sites_solution_hydrogens geom
_atom_sites_solution_primary dual
_atom_sites_solution_secondary difmap
_audit_creation_method SHELXL-2018/3
_audit_update_record
;
2023-06-02 deposited with the CCDC.	2023-06-19 downloaded from the CCDC.
;
_cell_angle_alpha 101.757(4)
_cell_angle_beta 100.547(4)
_cell_angle_gamma 104.878(3)
_cell_formula_units_Z 1
_cell_length_a 11.2956(4)
_cell_length_b 12.0825(5)
_cell_length_c 13.0422(6)
_cell_measurement_reflns_used 8188
_cell_measurement_temperature 150(2)
_cell_measurement_theta_max 28.57
_cell_measurement_theta_min 2.71
_cell_volume 1631.29(13)
_computing_cell_refinement 'CrysAlisPro 1.171.41.110a (Rigaku OD, 2021)'
_computing_data_collection 'CrysAlisPro 1.171.41.110a (Rigaku OD, 2021)'
_computing_data_reduction 'CrysAlisPro 1.171.41.110a (Rigaku OD, 2021)'
_computing_molecular_graphics 'ShelXle (H\"ubschle, 2011)'
_computing_publication_material 'CIFTAB (Sheldrick, 2015)'
_computing_structure_refinement 'SHELXL-2018/3 (Sheldrick, 2018)'
_computing_structure_solution 'SHELXT-2018 (Sheldrick, 2015)'
_diffrn_ambient_temperature 150(2)
_diffrn_detector 'CCD plate'
_diffrn_detector_area_resol_mean 10.6
_diffrn_detector_type AtlasS2
_diffrn_measured_fraction_theta_full 0.999
_diffrn_measured_fraction_theta_max 0.999
_diffrn_measurement_device 'four-circle diffractometer'
_diffrn_measurement_device_type 'New Xcalibur, AtlasS2'
_diffrn_measurement_method '\w scans'
_diffrn_radiation_monochromator graphite
_diffrn_radiation_probe x-ray
_diffrn_radiation_source 'fine-focus sealed tube'
_diffrn_radiation_type MoK\a
_diffrn_radiation_wavelength 0.71073
_diffrn_reflns_av_R_equivalents 0.0221
_diffrn_reflns_av_unetI/netI 0.0341
_diffrn_reflns_Laue_measured_fraction_full 0.999
_diffrn_reflns_Laue_measured_fraction_max 0.999
_diffrn_reflns_limit_h_max 13
_diffrn_reflns_limit_h_min -13
_diffrn_reflns_limit_k_max 12
_diffrn_reflns_limit_k_min -14
_diffrn_reflns_limit_l_max 12
_diffrn_reflns_limit_l_min -15
_diffrn_reflns_number 12669
_diffrn_reflns_point_group_measured_fraction_full 0.999
_diffrn_reflns_point_group_measured_fraction_max 0.999
_diffrn_reflns_theta_full 25.24
_diffrn_reflns_theta_max 25.35
_diffrn_reflns_theta_min 1.93
_diffrn_source 'sealed X-ray tube'
_exptl_absorpt_coefficient_mu 2.170
_exptl_absorpt_correction_T_max 1.00000
_exptl_absorpt_correction_T_min 0.98909
_exptl_absorpt_correction_type multi-scan
_exptl_absorpt_process_details
;
CrysAlisPro 1.171.41.110a (Rigaku Oxford Diffraction, 2021)
Empirical absorption correction using spherical harmonics,
implemented in SCALE3 ABSPACK scaling algorithm.
;
_exptl_crystal_colour colorless
_exptl_crystal_density_diffrn 1.650
_exptl_crystal_description prism
_exptl_crystal_F_000 812
_exptl_crystal_size_max 0.27
_exptl_crystal_size_mid 0.25
_exptl_crystal_size_min 0.13
_refine_diff_density_max 0.967
_refine_diff_density_min -0.916
_refine_diff_density_rms 0.102
_refine_ls_extinction_method none
_refine_ls_goodness_of_fit_ref 1.074
_refine_ls_hydrogen_treatment constr
_refine_ls_matrix_type full
_refine_ls_number_parameters 539
_refine_ls_number_reflns 5978
_refine_ls_number_restraints 665
_refine_ls_restrained_S_all 1.106
_refine_ls_R_factor_all 0.0376
_refine_ls_R_factor_gt 0.0316
_refine_ls_shift/su_max 0.001
_refine_ls_shift/su_mean 0.000
_refine_ls_structure_factor_coef Fsqd
_refine_ls_weighting_details 'w=1/[\s^2^(Fo^2^)+(0.0435P)^2^+2.3336P] where P=(Fo^2^+2Fc^2^)/3'
_refine_ls_weighting_scheme calc
_refine_ls_wR_factor_gt 0.0799
_refine_ls_wR_factor_ref 0.0824
_reflns_Friedel_coverage 0.000
_reflns_number_gt 5412
_reflns_number_total 5978
_reflns_threshold_expression 'I > 2\s(I)'
_cod_data_source_file d3cc02162a2.cif
_cod_data_source_block dp678-2-cpo_auto
_cod_original_cell_volume 1631.28(12)
_cod_database_code 7131875
_shelx_shelxl_version_number 2018/3
_shelx_space_group_comment
;
The symmetry employed for this shelxl refinement is uniquely defined
by the following loop, which should always be used as a source of
symmetry information in preference to the above space-group names.
They are only intended as comments.
;
_shelx_estimated_absorpt_t_min 0.592
_shelx_estimated_absorpt_t_max 0.766

loop_
_space_group_symop_operation_xyz
'x, y, z'
'-x, -y, -z'

loop_
_atom_site_label
_atom_site_type_symbol
_atom_site_fract_x
_atom_site_fract_y
_atom_site_fract_z
_atom_site_U_iso_or_equiv
_atom_site_adp_type
_atom_site_occupancy
_atom_site_site_symmetry_order
_atom_site_calc_flag
_atom_site_refinement_flags_posn
_atom_site_refinement_flags_adp
_atom_site_refinement_flags_occupancy
_atom_site_disorder_assembly
_atom_site_disorder_group
Eu1 Eu 0.31211(2) 0.47082(2) 0.45986(2) 0.02157(8) Uani 1 1 d . . . . .
O1M O 0.1272(3) 0.3732(3) 0.5159(3) 0.0453(8) Uani 1 1 d D U . . .
C1M C 0.0932(7) 0.3043(6) 0.5673(5) 0.0664(18) Uani 0.739(4) 1 d D U P A 1
C2M C -0.0136(11) 0.2892(11) 0.6177(9) 0.102(3) Uani 0.739(4) 1 d D U P A 1
H2M H -0.072975 0.332238 0.611638 0.122 Uiso 0.739(4) 1 calc R U P A 1
C3M C -0.0170(11) 0.2062(10) 0.6740(9) 0.106(3) Uani 0.739(4) 1 d D U P A 1
H3M H -0.072566 0.189487 0.719221 0.127 Uiso 0.739(4) 1 calc R U P A 1
C4M C 0.0731(11) 0.1487(10) 0.6559(10) 0.104(3) Uani 0.739(4) 1 d D U P A 1
H4M1 H 0.032026 0.064140 0.616130 0.125 Uiso 0.739(4) 1 calc R U P A 1
H4M2 H 0.130600 0.153596 0.724896 0.125 Uiso 0.739(4) 1 calc R U P A 1
C5M C 0.1399(12) 0.2123(9) 0.5924(10) 0.108(3) Uani 0.739(4) 1 d D U P A 1
H5M1 H 0.230081 0.247100 0.631932 0.129 Uiso 0.739(4) 1 calc R U P A 1
H5M2 H 0.135204 0.155757 0.524027 0.129 Uiso 0.739(4) 1 calc R U P A 1
C1M' C 0.058(2) 0.2825(14) 0.4618(15) 0.082(4) Uani 0.261(4) 1 d D U P A 2
H1M' H 0.059322 0.266523 0.387552 0.098 Uiso 0.261(4) 1 calc R U P A 2
N1M' N -0.0172(16) 0.2022(14) 0.4872(16) 0.104(3) Uani 0.261(4) 1 d D U P A 2
C2M' C 0.035(3) 0.228(2) 0.6015(17) 0.091(3) Uani 0.261(4) 1 d D U P A 2
H2MA H -0.032995 0.204428 0.637031 0.137 Uiso 0.261(4) 1 calc R U P A 2
H2MB H 0.078152 0.313736 0.630512 0.137 Uiso 0.261(4) 1 calc R U P A 2
H2MC H 0.095856 0.184624 0.615077 0.137 Uiso 0.261(4) 1 calc R U P A 2
C3M' C -0.128(2) 0.106(2) 0.427(2) 0.122(6) Uani 0.261(4) 1 d D U P A 2
H3MA H -0.190919 0.097273 0.469957 0.183 Uiso 0.261(4) 1 calc R U P A 2
H3MB H -0.105200 0.032085 0.411266 0.183 Uiso 0.261(4) 1 calc R U P A 2
H3MC H -0.163109 0.121727 0.359296 0.183 Uiso 0.261(4) 1 calc R U P A 2
O2M O 0.2519(4) 0.6258(3) 0.5648(3) 0.0568(10) Uani 1 1 d D U . . .
C6M C 0.2055(10) 0.6602(8) 0.6313(7) 0.0669(19) Uani 0.739(4) 1 d D U P A 1
H6M H 0.121013 0.612569 0.621746 0.080 Uiso 0.739(4) 1 calc R U P A 1
N2M N 0.2424(8) 0.7465(8) 0.7130(7) 0.094(2) Uani 0.739(4) 1 d D U P A 1
C7M C 0.3793(10) 0.7732(11) 0.7410(10) 0.095(3) Uani 0.739(4) 1 d D U P A 1
H7MA H 0.403442 0.726749 0.790063 0.143 Uiso 0.739(4) 1 calc R U P A 1
H7MB H 0.418559 0.858049 0.776677 0.143 Uiso 0.739(4) 1 calc R U P A 1
H7MC H 0.407949 0.752862 0.675141 0.143 Uiso 0.739(4) 1 calc R U P A 1
C8M C 0.1805(12) 0.8038(12) 0.7849(10) 0.120(3) Uani 0.739(4) 1 d D U P A 1
H8MA H 0.135127 0.746366 0.818557 0.179 Uiso 0.739(4) 1 calc R U P A 1
H8MB H 0.120431 0.834514 0.744004 0.179 Uiso 0.739(4) 1 calc R U P A 1
H8MC H 0.243836 0.869601 0.841229 0.179 Uiso 0.739(4) 1 calc R U P A 1
C6M' C 0.278(2) 0.698(2) 0.664(2) 0.081(3) Uani 0.261(4) 1 d D U P A 2
C7M' C 0.370(3) 0.813(2) 0.729(2) 0.093(4) Uani 0.261(4) 1 d D U P A 2
H7M' H 0.437851 0.863131 0.709517 0.112 Uiso 0.261(4) 1 calc R U P A 2
C8M' C 0.335(2) 0.830(2) 0.821(2) 0.099(3) Uani 0.261(4) 1 d D U P A 2
H8M' H 0.377960 0.898228 0.880397 0.119 Uiso 0.261(4) 1 calc R U P A 2
C9M' C 0.229(2) 0.740(2) 0.8258(19) 0.098(4) Uani 0.261(4) 1 d D U P A 2
H9M1 H 0.251718 0.703635 0.885369 0.118 Uiso 0.261(4) 1 calc R U P A 2
H9M2 H 0.158814 0.771915 0.837093 0.118 Uiso 0.261(4) 1 calc R U P A 2
C10' C 0.194(2) 0.655(2) 0.7248(19) 0.099(3) Uani 0.261(4) 1 d D U P A 2
H10A H 0.106172 0.644824 0.686969 0.119 Uiso 0.261(4) 1 calc R U P A 2
H10B H 0.200056 0.577509 0.734775 0.119 Uiso 0.261(4) 1 calc R U P A 2
O11 O 0.2348(3) 0.5850(3) 0.3392(2) 0.0416(8) Uani 1 1 d . U . . .
C11 C 0.1581(4) 0.4909(4) 0.2750(3) 0.0337(10) Uani 1 1 d . U . . .
O12 O 0.1352(3) 0.3936(3) 0.2997(2) 0.0356(7) Uani 1 1 d . U . . .
C12 C 0.0949(4) 0.4948(4) 0.1669(4) 0.0342(10) Uani 1 1 d . U . . .
S11 S 0.1072(7) 0.6293(4) 0.1393(5) 0.0522(13) Uani 0.468(6) 1 d . U P B 1
C15 C -0.025(2) 0.5986(15) -0.0827(19) 0.044(4) Uani 0.468(6) 1 d . U P B 1
H15 H -0.008996 0.679096 -0.085114 0.053 Uiso 0.468(6) 1 calc R U P B 1
C13 C 0.103(2) 0.5907(13) 0.1287(17) 0.044(3) Uani 0.532(6) 1 d . U P B 2
H13 H 0.152310 0.668934 0.168962 0.053 Uiso 0.532(6) 1 calc R U P B 2
S12 S -0.0037(5) 0.6368(3) -0.0733(4) 0.0468(10) Uani 0.532(6) 1 d . U P B 2
C14 C 0.0241(5) 0.5605(4) 0.0160(4) 0.0401(11) Uani 1 1 d . U . . .
O21 O 0.4998(3) 0.6284(2) 0.5073(2) 0.0258(6) Uani 1 1 d . U . . .
C21 C 0.5853(4) 0.7285(3) 0.5374(3) 0.0245(8) Uani 1 1 d . U . . .
O22 O 0.6984(3) 0.7390(2) 0.5748(2) 0.0295(6) Uani 1 1 d . U . . .
C22 C 0.5494(4) 0.8349(3) 0.5251(3) 0.0266(8) Uani 1 1 d . U . . .
C23 C 0.4340(4) 0.8409(3) 0.4757(3) 0.0285(9) Uani 1 1 d . U . . .
H23 H 0.359714 0.774811 0.445787 0.034 Uiso 1 1 calc R U . . .
C24 C 0.4413(4) 0.9592(3) 0.4757(3) 0.0288(9) Uani 1 1 d . U . . .
S22 S 0.33411(10) 1.02780(8) 0.42805(9) 0.0331(3) Uani 1 1 d . U . . .
O31 O 0.4037(3) 0.4470(2) 0.3075(2) 0.0292(6) Uani 1 1 d . U . . .
C31 C 0.5075(4) 0.4863(3) 0.2877(3) 0.0271(9) Uani 1 1 d . U . . .
O32 O 0.6149(3) 0.5240(3) 0.3533(2) 0.0325(7) Uani 1 1 d . U . . .
C32 C 0.5051(4) 0.4903(4) 0.1730(3) 0.0291(9) Uani 1 1 d . U . . .
C33 C 0.4005(7) 0.4635(7) 0.0882(6) 0.0290(14) Uani 0.910(5) 1 d D U P C 1
H33 H 0.315611 0.436966 0.093533 0.035 Uiso 0.910(5) 1 calc R U P C 1
S32 S 0.35381(12) 0.46478(15) -0.13635(10) 0.0337(4) Uani 0.910(5) 1 d D U P C 1
S31 S 0.3595(19) 0.447(2) 0.0876(14) 0.030(3) Uani 0.090(5) 1 d D U P C 2
C35 C 0.401(4) 0.476(6) -0.1184(19) 0.036(5) Uani 0.090(5) 1 d D U P C 2
H35 H 0.314004 0.450156 -0.156105 0.044 Uiso 0.090(5) 1 calc R U P C 2
C34 C 0.4350(4) 0.4804(4) -0.0075(3) 0.0309(9) Uani 1 1 d D U . . .
O1G O 0.1239(17) 0.8465(13) 0.0578(12) 0.099(4) Uani 0.468(6) 1 d . U P B 1
O1G' O 0.1510(13) 0.8517(9) 0.1146(9) 0.083(3) Uani 0.532(6) 1 d . U P B 2
C1G C 0.1512(7) 0.9528(5) 0.1098(6) 0.0744(17) Uani 1 1 d . U . . .
C2G C 0.0635(7) 1.0107(6) 0.1493(6) 0.0765(17) Uani 1 1 d . U . . .
H2G H -0.015810 0.972286 0.160519 0.092 Uiso 1 1 calc R U . . .
C3G C 0.1145(8) 1.1259(6) 0.1665(6) 0.086(2) Uani 1 1 d . U . . .
H3G H 0.075771 1.182012 0.195632 0.104 Uiso 1 1 calc R U . . .
C4G C 0.2346(8) 1.1611(6) 0.1374(6) 0.086(2) Uani 1 1 d . U . . .
H4GA H 0.301923 1.216348 0.199953 0.104 Uiso 1 1 calc R U . . .
H4GB H 0.227196 1.199100 0.077083 0.104 Uiso 1 1 calc R U . . .
C5G C 0.2609(8) 1.0441(6) 0.1035(7) 0.087(2) Uani 1 1 d . U . . .
H5GA H 0.271869 1.030426 0.028838 0.105 Uiso 1 1 calc R U . . .
H5GB H 0.338709 1.043623 0.152616 0.105 Uiso 1 1 calc R U . . .
O2G O 0.7379(7) 0.8928(7) 0.1562(6) 0.152(3) Uani 1 1 d . U . . .
C6G C 0.6249(10) 0.8502(8) 0.1539(8) 0.108(2) Uani 1 1 d . U . . .
C7G C 0.5188(9) 0.8039(8) 0.0584(8) 0.107(2) Uani 1 1 d . U . . .
H7G H 0.523903 0.800258 -0.014018 0.128 Uiso 1 1 calc R U . . .
C8G C 0.4102(8) 0.7663(7) 0.0915(6) 0.0844(19) Uani 1 1 d . U . . .
H8G H 0.327465 0.734199 0.044931 0.101 Uiso 1 1 calc R U . . .
C9G C 0.4399(8) 0.7829(7) 0.2086(6) 0.0840(19) Uani 1 1 d . U . . .
H9GA H 0.395999 0.835998 0.242315 0.101 Uiso 1 1 calc R U . . .
H9GB H 0.411596 0.705530 0.225489 0.101 Uiso 1 1 calc R U . . .
C0G C 0.5749(8) 0.8345(8) 0.2498(7) 0.097(2) Uani 1 1 d . U . . .
H0GA H 0.611446 0.781202 0.284744 0.116 Uiso 1 1 calc R U . . .
H0GB H 0.595591 0.911936 0.303481 0.116 Uiso 1 1 calc R U . . .

loop_
_atom_site_aniso_label
_atom_site_aniso_U_11
_atom_site_aniso_U_22
_atom_site_aniso_U_33
_atom_site_aniso_U_23
_atom_site_aniso_U_13
_atom_site_aniso_U_12
Eu1 0.03114(13) 0.01911(11) 0.01226(11) 0.00637(7) -0.00021(8) 0.00612(8)
O1M 0.0435(19) 0.056(2) 0.0340(18) 0.0153(16) 0.0097(15) 0.0077(16)
C1M 0.071(3) 0.077(3) 0.066(3) 0.036(3) 0.036(3) 0.021(3)
C2M 0.110(5) 0.108(4) 0.106(4) 0.050(4) 0.052(4) 0.028(4)
C3M 0.112(5) 0.105(5) 0.113(5) 0.047(4) 0.063(4) 0.014(4)
C4M 0.113(5) 0.099(5) 0.113(5) 0.058(4) 0.043(4) 0.019(4)
C5M 0.114(5) 0.108(4) 0.110(5) 0.046(4) 0.044(4) 0.023(4)
C1M' 0.083(6) 0.087(5) 0.075(5) 0.031(5) 0.022(5) 0.015(5)
N1M' 0.105(5) 0.104(5) 0.102(5) 0.036(4) 0.032(4) 0.017(4)
C2M' 0.096(5) 0.096(5) 0.098(5) 0.043(4) 0.048(4) 0.026(4)
C3M' 0.121(8) 0.118(8) 0.119(8) 0.032(7) 0.031(7) 0.020(7)
O2M 0.084(3) 0.047(2) 0.054(2) 0.0123(17) 0.030(2) 0.0365(19)
C6M 0.089(4) 0.067(4) 0.054(4) 0.010(3) 0.041(3) 0.027(3)
N2M 0.096(4) 0.101(4) 0.073(3) 0.000(3) 0.050(3) 0.004(3)
C7M 0.090(4) 0.106(5) 0.080(4) 0.022(4) 0.025(4) 0.013(4)
C8M 0.112(5) 0.127(5) 0.101(5) -0.010(4) 0.045(4) 0.023(4)
C6M' 0.087(5) 0.082(5) 0.072(4) 0.011(4) 0.034(4) 0.021(4)
C7M' 0.090(5) 0.099(6) 0.081(5) 0.017(5) 0.031(5) 0.010(5)
C8M' 0.098(5) 0.104(5) 0.085(5) 0.007(4) 0.033(5) 0.019(5)
C9M' 0.103(5) 0.104(5) 0.082(5) 0.008(5) 0.042(5) 0.021(5)
C10' 0.104(5) 0.100(5) 0.084(5) 0.009(4) 0.034(5) 0.021(4)
O11 0.055(2) 0.0272(16) 0.0297(17) 0.0056(13) -0.0175(15) 0.0113(14)
C11 0.036(2) 0.035(2) 0.024(2) 0.0073(18) -0.0067(18) 0.0115(18)
O12 0.0382(17) 0.0327(16) 0.0274(16) 0.0142(13) -0.0071(13) 0.0023(13)
C12 0.041(2) 0.028(2) 0.025(2) 0.0078(17) -0.0093(18) 0.0078(18)
S11 0.071(2) 0.038(2) 0.029(2) 0.0084(19) -0.0235(16) 0.008(2)
C15 0.055(6) 0.029(7) 0.037(5) 0.016(6) -0.015(5) 0.007(6)
C13 0.054(5) 0.031(6) 0.031(5) 0.000(5) -0.012(4) 0.007(5)
S12 0.064(2) 0.0217(19) 0.0333(16) 0.0105(15) -0.0245(14) 0.0006(15)
C14 0.048(2) 0.031(2) 0.030(2) 0.0082(18) -0.010(2) 0.0079(19)
O21 0.0404(16) 0.0152(12) 0.0184(14) 0.0051(11) 0.0012(12) 0.0065(11)
C21 0.039(2) 0.0187(18) 0.0156(18) 0.0068(15) 0.0050(16) 0.0082(16)
O22 0.0341(16) 0.0210(14) 0.0301(16) 0.0097(12) 0.0010(13) 0.0054(12)
C22 0.035(2) 0.0156(17) 0.024(2) 0.0048(15) 0.0032(17) 0.0021(16)
C23 0.037(2) 0.0178(18) 0.026(2) 0.0062(16) 0.0017(18) 0.0044(16)
C24 0.033(2) 0.0216(19) 0.030(2) 0.0074(16) 0.0021(17) 0.0082(16)
S22 0.0350(6) 0.0173(5) 0.0394(6) 0.0079(4) -0.0038(5) 0.0039(4)
O31 0.0372(17) 0.0318(15) 0.0136(14) 0.0082(11) 0.0025(12) 0.0030(13)
C31 0.042(2) 0.0256(19) 0.0117(18) 0.0063(15) 0.0036(17) 0.0077(17)
O32 0.0378(17) 0.0425(17) 0.0142(14) 0.0108(12) 0.0030(13) 0.0073(14)
C32 0.039(2) 0.034(2) 0.0139(18) 0.0098(16) 0.0060(17) 0.0069(18)
C33 0.035(4) 0.038(3) 0.016(2) 0.015(2) 0.013(3) 0.005(3)
S32 0.0350(8) 0.0495(8) 0.0122(6) 0.0120(6) 0.0005(5) 0.0059(7)
S31 0.035(6) 0.039(5) 0.016(4) 0.015(4) 0.014(4) 0.002(5)
C35 0.037(7) 0.046(7) 0.019(7) 0.009(7) -0.006(7) 0.009(7)
C34 0.038(2) 0.038(2) 0.0150(19) 0.0101(16) 0.0039(17) 0.0078(18)
O1G 0.131(7) 0.049(5) 0.092(7) 0.004(6) 0.000(7) 0.016(5)
O1G' 0.123(6) 0.033(4) 0.082(6) 0.015(5) 0.002(6) 0.021(4)
C1G 0.101(4) 0.036(3) 0.083(4) 0.012(3) 0.018(3) 0.023(3)
C2G 0.089(4) 0.070(4) 0.081(4) 0.036(3) 0.027(3) 0.025(3)
C3G 0.126(5) 0.064(4) 0.078(4) 0.017(3) 0.032(4) 0.040(4)
C4G 0.126(5) 0.044(3) 0.076(4) 0.007(3) 0.029(4) 0.009(3)
C5G 0.104(5) 0.063(4) 0.086(4) 0.016(3) 0.032(4) 0.007(3)
O2G 0.129(5) 0.168(6) 0.128(5) 0.036(5) 0.056(4) -0.021(5)
C6G 0.107(5) 0.110(5) 0.095(5) 0.028(4) 0.050(4) -0.004(4)
C7G 0.119(6) 0.109(5) 0.081(5) 0.021(4) 0.042(4) 0.010(5)
C8G 0.108(5) 0.083(4) 0.070(4) 0.020(3) 0.033(4) 0.035(4)
C9G 0.104(5) 0.081(4) 0.065(4) 0.017(3) 0.027(4) 0.020(4)
C0G 0.100(5) 0.101(5) 0.079(4) 0.015(4) 0.042(4) 0.008(4)

loop_
_atom_type_symbol
_atom_type_description
_atom_type_scat_dispersion_real
_atom_type_scat_dispersion_imag
_atom_type_scat_source
C C 0.0033 0.0016 'International Tables Vol C Tables 4.2.6.8 and 6.1.1.4'
H H 0.0000 0.0000 'International Tables Vol C Tables 4.2.6.8 and 6.1.1.4'
N N 0.0061 0.0033 'International Tables Vol C Tables 4.2.6.8 and 6.1.1.4'
O O 0.0106 0.0060 'International Tables Vol C Tables 4.2.6.8 and 6.1.1.4'
S S 0.1246 0.1234 'International Tables Vol C Tables 4.2.6.8 and 6.1.1.4'
Eu Eu -0.1578 3.6682 'International Tables Vol C Tables 4.2.6.8 and 6.1.1.4'

loop_
_geom_angle_atom_site_label_1
_geom_angle_atom_site_label_2
_geom_angle_atom_site_label_3
_geom_angle
_geom_angle_site_symmetry_1
_geom_angle_site_symmetry_3
_geom_angle_publ_flag
O21 Eu1 O31 74.23(9) . . ?
O21 Eu1 O2M 79.10(12) . . ?
O31 Eu1 O2M 136.24(11) . . ?
O21 Eu1 O32 80.35(9) . 2_666 ?
O31 Eu1 O32 133.16(10) . 2_666 ?
O2M Eu1 O32 73.40(12) . 2_666 ?
O21 Eu1 O1M 146.32(11) . . ?
O31 Eu1 O1M 139.45(10) . . ?
O2M Eu1 O1M 73.42(13) . . ?
O32 Eu1 O1M 73.49(10) 2_666 . ?
O21 Eu1 O12 132.53(9) . . ?
O31 Eu1 O12 73.95(10) . . ?
O2M Eu1 O12 101.31(13) . . ?
O32 Eu1 O12 146.02(10) 2_666 . ?
O1M Eu1 O12 72.88(11) . . ?
O21 Eu1 O22 124.40(9) . 2_666 ?
O31 Eu1 O22 78.65(9) . 2_666 ?
O2M Eu1 O22 144.78(12) . 2_666 ?
O32 Eu1 O22 84.49(10) 2_666 2_666 ?
O1M Eu1 O22 74.20(11) . 2_666 ?
O12 Eu1 O22 81.90(10) . 2_666 ?
O21 Eu1 O11 83.83(10) . . ?
O31 Eu1 O11 71.99(11) . . ?
O2M Eu1 O11 71.18(12) . . ?
O32 Eu1 O11 143.29(10) 2_666 . ?
O1M Eu1 O11 104.83(12) . . ?
O12 Eu1 O11 53.17(9) . . ?
O22 Eu1 O11 131.21(10) 2_666 . ?
O21 Eu1 O21 74.63(9) . 2_666 ?
O31 Eu1 O21 68.35(9) . 2_666 ?
O2M Eu1 O21 135.48(12) . 2_666 ?
O32 Eu1 O21 67.27(9) 2_666 2_666 ?
O1M Eu1 O21 112.75(10) . 2_666 ?
O12 Eu1 O21 122.94(9) . 2_666 ?
O22 Eu1 O21 50.28(9) 2_666 2_666 ?
O11 Eu1 O21 138.61(10) . 2_666 ?
O21 Eu1 C11 107.47(11) . . ?
O31 Eu1 C11 68.08(12) . . ?
O2M Eu1 C11 88.25(13) . . ?
O32 Eu1 C11 158.57(12) 2_666 . ?
O1M Eu1 C11 90.97(12) . . ?
O12 Eu1 C11 26.69(11) . . ?
O22 Eu1 C11 105.78(11) 2_666 . ?
O11 Eu1 C11 26.75(11) . . ?
O21 Eu1 C11 133.68(11) 2_666 . ?
O21 Eu1 C21 100.23(10) . 2_666 ?
O31 Eu1 C21 73.60(10) . 2_666 ?
O2M Eu1 C21 146.08(12) . 2_666 ?
O32 Eu1 C21 73.08(10) 2_666 2_666 ?
O1M Eu1 C21 92.16(11) . 2_666 ?
O12 Eu1 C21 103.45(11) . 2_666 ?
O22 Eu1 C21 24.74(10) 2_666 2_666 ?
O11 Eu1 C21 142.74(11) . 2_666 ?
O21 Eu1 C21 25.66(10) 2_666 2_666 ?
C11 Eu1 C21 123.26(12) . 2_666 ?
O21 Eu1 C1M' 164.5(3) . . ?
O31 Eu1 C1M' 121.0(4) . . ?
O2M Eu1 C1M' 89.7(4) . . ?
O32 Eu1 C1M' 86.3(4) 2_666 . ?
O1M Eu1 C1M' 18.5(4) . . ?
O12 Eu1 C1M' 59.8(4) . . ?
O22 Eu1 C1M' 61.4(5) 2_666 . ?
O11 Eu1 C1M' 102.7(5) . . ?
O21 Eu1 C1M' 107.4(5) 2_666 . ?
C11 Eu1 C1M' 82.5(4) . . ?
C21 Eu1 C1M' 83.2(5) 2_666 . ?
C1M' O1M Eu1 119.7(11) . . ?
C1M O1M Eu1 141.8(5) . . ?
O1M C1M C5M 130.7(8) . . ?
O1M C1M C2M 129.0(9) . . ?
C5M C1M C2M 100.2(8) . . ?
C3M C2M C1M 111.5(11) . . ?
C3M C2M H2M 124.3 . . ?
C1M C2M H2M 124.3 . . ?
C2M C3M C4M 110.3(10) . . ?
C2M C3M H3M 124.9 . . ?
C4M C3M H3M 124.9 . . ?
C3M C4M C5M 103.6(8) . . ?
C3M C4M H4M1 111.0 . . ?
C5M C4M H4M1 111.0 . . ?
C3M C4M H4M2 111.0 . . ?
C5M C4M H4M2 111.0 . . ?
H4M1 C4M H4M2 109.0 . . ?
C1M C5M C4M 114.0(9) . . ?
C1M C5M H5M1 108.8 . . ?
C4M C5M H5M1 108.8 . . ?
C1M C5M H5M2 108.8 . . ?
C4M C5M H5M2 108.8 . . ?
H5M1 C5M H5M2 107.7 . . ?
O1M C1M' N1M' 129.4(17) . . ?
O1M C1M' Eu1 41.8(8) . . ?
N1M' C1M' Eu1 161.0(15) . . ?
O1M C1M' H1M' 115.3 . . ?
N1M' C1M' H1M' 115.3 . . ?
Eu1 C1M' H1M' 76.5 . . ?
C1M' N1M' C3M' 133.7(16) . . ?
C1M' N1M' C2M' 101.8(13) . . ?
C3M' N1M' C2M' 124.4(16) . . ?
N1M' C2M' H2MA 109.5 . . ?
N1M' C2M' H2MB 109.5 . . ?
H2MA C2M' H2MB 109.5 . . ?
N1M' C2M' H2MC 109.5 . . ?
H2MA C2M' H2MC 109.5 . . ?
H2MB C2M' H2MC 109.5 . . ?
N1M' C3M' H3MA 109.5 . . ?
N1M' C3M' H3MB 109.5 . . ?
H3MA C3M' H3MB 109.5 . . ?
N1M' C3M' H3MC 109.5 . . ?
H3MA C3M' H3MC 109.5 . . ?
H3MB C3M' H3MC 109.5 . . ?
C6M O2M Eu1 151.4(5) . . ?
C6M' O2M Eu1 142.6(13) . . ?
O2M C6M N2M 133.8(10) . . ?
O2M C6M H6M 113.1 . . ?
N2M C6M H6M 113.1 . . ?
C6M N2M C8M 134.5(10) . . ?
C6M N2M C7M 104.1(9) . . ?
C8M N2M C7M 120.5(9) . . ?
N2M C7M H7MA 109.5 . . ?
N2M C7M H7MB 109.5 . . ?
H7MA C7M H7MB 109.5 . . ?
N2M C7M H7MC 109.5 . . ?
H7MA C7M H7MC 109.5 . . ?
H7MB C7M H7MC 109.5 . . ?
N2M C8M H8MA 109.5 . . ?
N2M C8M H8MB 109.5 . . ?
H8MA C8M H8MB 109.5 . . ?
N2M C8M H8MC 109.5 . . ?
H8MA C8M H8MC 109.5 . . ?
H8MB C8M H8MC 109.5 . . ?
O2M C6M' C10' 113(2) . . ?
O2M C6M' C7M' 138(2) . . ?
C10' C6M' C7M' 109(2) . . ?
C8M' C7M' C6M' 103(2) . . ?
C8M' C7M' H7M' 128.6 . . ?
C6M' C7M' H7M' 128.6 . . ?
C7M' C8M' C9M' 115.4(16) . . ?
C7M' C8M' H8M' 122.3 . . ?
C9M' C8M' H8M' 122.3 . . ?
C10' C9M' C8M' 105.1(14) . . ?
C10' C9M' H9M1 110.7 . . ?
C8M' C9M' H9M1 110.7 . . ?
C10' C9M' H9M2 110.7 . . ?
C8M' C9M' H9M2 110.7 . . ?
H9M1 C9M' H9M2 108.8 . . ?
C9M' C10' C6M' 107.4(19) . . ?
C9M' C10' H10A 110.2 . . ?
C6M' C10' H10A 110.2 . . ?
C9M' C10' H10B 110.2 . . ?
C6M' C10' H10B 110.2 . . ?
H10A C10' H10B 108.5 . . ?
C11 O11 Eu1 90.9(2) . . ?
O12 C11 O11 121.9(4) . . ?
O12 C11 C12 119.2(4) . . ?
O11 C11 C12 118.9(4) . . ?
O12 C11 Eu1 60.6(2) . . ?
O11 C11 Eu1 62.4(2) . . ?
C12 C11 Eu1 168.9(3) . . ?
C11 O12 Eu1 92.7(2) . . ?
C13 C12 C11 127.4(9) . . ?
C15 C12 C11 127.0(9) 2_565 . ?
C15 C12 S11 113.5(9) 2_565 . ?
C11 C12 S11 119.4(4) . . ?
C15 C12 S12 8.6(10) 2_565 2_565 ?
C11 C12 S12 118.9(3) . 2_565 ?
S11 C12 S12 121.6(3) . 2_565 ?
C14 S11 C12 89.3(3) . . ?
C12 C15 C14 112.2(11) 2_565 . ?
C12 C15 H15 123.9 2_565 . ?
C14 C15 H15 123.9 . . ?
C12 C13 C14 112.3(11) . . ?
C12 C13 H13 123.9 . . ?
C14 C13 H13 123.9 . . ?
C14 S12 C12 89.2(3) . 2_565 ?
C14 C14 C13 106.1(7) 2_565 . ?
C14 C14 C15 103.7(8) 2_565 . ?
C14 C14 S11 121.1(5) 2_565 . ?
C15 C14 S11 135.1(7) . . ?
C14 C14 S12 118.6(5) 2_565 . ?
C13 C14 S12 135.1(7) . . ?
C21 O21 Eu1 166.8(3) . . ?
C21 O21 Eu1 87.2(2) . 2_666 ?
Eu1 O21 Eu1 105.37(9) . 2_666 ?
O22 C21 O21 122.1(3) . . ?
O22 C21 C22 119.1(3) . . ?
O21 C21 C22 118.8(4) . . ?
O22 C21 Eu1 55.42(19) . 2_666 ?
O21 C21 Eu1 67.1(2) . 2_666 ?
C22 C21 Eu1 170.1(3) . 2_666 ?
C21 O22 Eu1 99.8(2) . 2_666 ?
C23 C22 C21 128.2(4) . . ?
C23 C22 S22 113.4(3) . 2_676 ?
C21 C22 S22 118.3(3) . 2_676 ?
C22 C23 C24 110.3(4) . . ?
C22 C23 H23 124.9 . . ?
C24 C23 H23 124.9 . . ?
C24 C24 C23 114.8(5) 2_676 . ?
C24 C24 S22 110.9(4) 2_676 . ?
C23 C24 S22 134.3(3) . . ?
C24 S22 C22 90.55(19) . 2_676 ?
C31 O31 Eu1 137.6(3) . . ?
O31 C31 O32 127.3(4) . . ?
O31 C31 C32 116.6(4) . . ?
O32 C31 C32 116.1(4) . . ?
C31 O32 Eu1 133.5(3) . 2_666 ?
C33 C32 C35 98.4(11) . 2_665 ?
C33 C32 C31 127.7(5) . . ?
C35 C32 C31 133.9(11) 2_665 . ?
C35 C32 S31 110.6(12) 2_665 . ?
C31 C32 S31 115.5(5) . . ?
C33 C32 S32 112.7(4) . 2_665 ?
C31 C32 S32 119.6(3) . 2_665 ?
C32 C33 C34 111.7(6) . . ?
C32 C33 H33 124.1 . . ?
C34 C33 H33 124.1 . . ?
C34 S32 C32 90.4(2) . 2_665 ?
C34 S31 C32 86.2(8) . . ?
C32 C35 C34 120(3) 2_665 . ?
C32 C35 H35 120.0 2_665 . ?
C34 C35 H35 120.0 . . ?
C34 C34 C33 112.0(5) 2_665 . ?
C34 C34 C35 97.8(17) 2_665 . ?
C34 C34 S31 125.3(9) 2_665 . ?
C35 C34 S31 136.8(15) . . ?
C34 C34 S32 113.1(4) 2_665 . ?
C33 C34 S32 134.8(4) . . ?
O1G' C1G C5G 124.3(9) . . ?
O1G C1G C5G 122.0(11) . . ?
O1G' C1G C2G 123.6(9) . . ?
O1G C1G C2G 126.0(11) . . ?
C5G C1G C2G 108.5(6) . . ?
C3G C2G C1G 107.5(7) . . ?
C3G C2G H2G 126.2 . . ?
C1G C2G H2G 126.2 . . ?
C2G C3G C4G 115.0(7) . . ?
C2G C3G H3G 122.5 . . ?
C4G C3G H3G 122.5 . . ?
C3G C4G C5G 102.9(6) . . ?
C3G C4G H4GA 111.2 . . ?
C5G C4G H4GA 111.2 . . ?
C3G C4G H4GB 111.2 . . ?
C5G C4G H4GB 111.2 . . ?
H4GA C4G H4GB 109.1 . . ?
C1G C5G C4G 106.0(6) . . ?
C1G C5G H5GA 110.5 . . ?
C4G C5G H5GA 110.5 . . ?
C1G C5G H5GB 110.5 . . ?
C4G C5G H5GB 110.5 . . ?
H5GA C5G H5GB 108.7 . . ?
O2G C6G C7G 126.7(9) . . ?
O2G C6G C0G 125.1(10) . . ?
C7G C6G C0G 108.1(8) . . ?
C8G C7G C6G 108.1(8) . . ?
C8G C7G H7G 126.0 . . ?
C6G C7G H7G 126.0 . . ?
C7G C8G C9G 110.4(8) . . ?
C7G C8G H8G 124.8 . . ?
C9G C8G H8G 124.8 . . ?
C0G C9G C8G 108.0(7) . . ?
C0G C9G H9GA 110.1 . . ?
C8G C9G H9GA 110.1 . . ?
C0G C9G H9GB 110.1 . . ?
C8G C9G H9GB 110.1 . . ?
H9GA C9G H9GB 108.4 . . ?
C9G C0G C6G 105.5(8) . . ?
C9G C0G H0GA 110.6 . . ?
C6G C0G H0GA 110.6 . . ?
C9G C0G H0GB 110.6 . . ?
C6G C0G H0GB 110.6 . . ?
H0GA C0G H0GB 108.8 . . ?

loop_
_geom_bond_atom_site_label_1
_geom_bond_atom_site_label_2
_geom_bond_distance
_geom_bond_site_symmetry_2
_geom_bond_publ_flag
Eu1 O21 2.339(3) . yes
Eu1 O31 2.402(3) . yes
Eu1 O2M 2.407(3) . yes
Eu1 O32 2.408(3) 2_666 yes
Eu1 O1M 2.436(3) . yes
Eu1 O12 2.438(3) . yes
Eu1 O22 2.450(3) 2_666 yes
Eu1 O11 2.478(3) . yes
Eu1 O21 2.705(3) 2_666 yes
Eu1 C11 2.796(4) . no
Eu1 C21 2.932(4) 2_666 no
Eu1 C1M' 3.176(16) . no
O1M C1M' 1.161(12) . yes
O1M C1M 1.203(8) . yes
C1M C5M 1.416(9) . yes
C1M C2M 1.465(13) . yes
C2M C3M 1.356(15) . yes
C2M H2M 0.9500 . ?
C3M C4M 1.400(10) . yes
C3M H3M 0.9500 . ?
C4M C5M 1.427(9) . yes
C4M H4M1 0.9900 . ?
C4M H4M2 0.9900 . ?
C5M H5M1 0.9900 . ?
C5M H5M2 0.9900 . ?
C1M' N1M' 1.261(14) . yes
C1M' H1M' 0.9500 . ?
N1M' C3M' 1.434(11) . yes
N1M' C2M' 1.436(11) . yes
C2M' H2MA 0.9800 . ?
C2M' H2MB 0.9800 . ?
C2M' H2MC 0.9800 . ?
C3M' H3MA 0.9800 . ?
C3M' H3MB 0.9800 . ?
C3M' H3MC 0.9800 . ?
O2M C6M 1.154(8) . yes
O2M C6M' 1.33(3) . yes
C6M N2M 1.249(11) . yes
C6M H6M 0.9500 . ?
N2M C8M 1.439(10) . yes
N2M C7M 1.455(10) . yes
C7M H7MA 0.9800 . ?
C7M H7MB 0.9800 . ?
C7M H7MC 0.9800 . ?
C8M H8MA 0.9800 . ?
C8M H8MB 0.9800 . ?
C8M H8MC 0.9800 . ?
C6M' C10' 1.413(11) . yes
C6M' C7M' 1.484(17) . yes
C7M' C8M' 1.332(17) . yes
C7M' H7M' 0.9500 . ?
C8M' C9M' 1.420(11) . yes
C8M' H8M' 0.9500 . ?
C9M' C10' 1.411(11) . yes
C9M' H9M1 0.9900 . ?
C9M' H9M2 0.9900 . ?
C10' H10A 0.9900 . ?
C10' H10B 0.9900 . ?
O11 C11 1.259(5) . yes
C11 O12 1.257(5) . yes
C11 C12 1.475(6) . yes
C12 C13 1.341(18) . yes
C12 C15 1.35(2) 2_565 yes
C12 S11 1.712(6) . yes
C12 S12 1.728(5) 2_565 yes
S11 C14 1.631(7) . yes
C15 C14 1.51(2) . yes
C15 H15 0.9500 . ?
C13 C14 1.49(2) . yes
C13 H13 0.9500 . ?
S12 C14 1.661(6) . yes
C14 C14 1.366(9) 2_565 yes
O21 C21 1.271(5) . yes
C21 O22 1.245(5) . yes
C21 C22 1.474(5) . yes
C22 C23 1.371(6) . yes
C22 S22 1.740(4) 2_676 yes
C23 C24 1.411(5) . yes
C23 H23 0.9500 . ?
C24 C24 1.378(8) 2_676 yes
C24 S22 1.728(4) . yes
O31 C31 1.242(5) . yes
C31 O32 1.261(5) . yes
C31 C32 1.503(5) . yes
C32 C33 1.380(8) . yes
C32 C35 1.41(4) 2_665 yes
C32 S31 1.69(2) . yes
C32 S32 1.733(4) 2_665 yes
C33 C34 1.412(9) . yes
C33 H33 0.9500 . ?
S32 C34 1.708(4) . yes
S31 C34 1.687(10) . yes
C35 C34 1.413(13) . yes
C35 H35 0.9500 . ?
C34 C34 1.385(9) 2_665 yes
O1G C1G 1.252(15) . yes
O1G' C1G 1.236(12) . yes
C1G C5G 1.460(10) . yes
C1G C2G 1.460(10) . yes
C2G C3G 1.317(9) . yes
C2G H2G 0.9500 . ?
C3G C4G 1.457(11) . yes
C3G H3G 0.9500 . ?
C4G C5G 1.513(10) . yes
C4G H4GA 0.9900 . ?
C4G H4GB 0.9900 . ?
C5G H5GA 0.9900 . ?
C5G H5GB 0.9900 . ?
O2G C6G 1.241(10) . yes
C6G C7G 1.458(13) . yes
C6G C0G 1.490(11) . yes
C7G C8G 1.373(11) . yes
C7G H7G 0.9500 . ?
C8G C9G 1.462(10) . yes
C8G H8G 0.9500 . ?
C9G C0G 1.442(11) . yes
C9G H9GA 0.9900 . ?
C9G H9GB 0.9900 . ?
C0G H0GA 0.9900 . ?
C0G H0GB 0.9900 . ?
